data_7201570
loop_
_publ_author_name
'Wang, Jun-Jie'
'Liu, Chun-Sen'
'Hu, Tong-Liang'
'Chang, Ze'
'Li, Cai-Yun'
'Yan, Li-Fen'
'Chen, Pei-Quan'
'Bu, Xian-He'
'Wu, Qiang'
'Zhao, Li-Juan'
'Wang, Zhe'
'Zhang, Xin-Zheng'

_publ_section_title
;
 Zinc(ii) coordination architectures with two bulky anthracene-based
 carboxylic ligands: crystal structures and luminescent properties
;
_journal_issue 6
_journal_name_full CrystEngComm
_journal_page_first 681
_journal_paper_doi 10.1039/b710209g
_journal_volume 10
_journal_year 2008
_chemical_formula_sum 'C44 H29 N4 O6 Zn'
_chemical_formula_weight 775.08
_chemical_name_systematic
;
?
;
_space_group_IT_number 14
_symmetry_cell_setting monoclinic
_symmetry_space_group_name_Hall '-P 2yn'
_symmetry_space_group_name_H-M 'P 1 21/n 1'
_atom_sites_solution_hydrogens geom
_atom_sites_solution_primary direct
_atom_sites_solution_secondary difmap
_audit_creation_method SHELXL-97
_cell_angle_alpha 90.00
_cell_angle_beta 92.7680(10)
_cell_angle_gamma 90.00
_cell_formula_units_Z 4
_cell_length_a 9.6712(2)
_cell_length_b 26.8053(4)
_cell_length_c 13.5499(2)
_cell_measurement_reflns_used 8415
_cell_measurement_temperature 273(2)
_cell_measurement_theta_max 25.06
_cell_measurement_theta_min 2.53
_cell_volume 3508.57(10)
_computing_cell_refinement 'Bruker SMART'
_computing_data_collection 'Bruker SMART'
_computing_data_reduction 'Bruker SAINT'
_computing_molecular_graphics 'Bruker SHELXTL'
_computing_publication_material 'Bruker SHELXTL'
_computing_structure_refinement 'SHELXL-97 (Sheldrick, 1997)'
_computing_structure_solution 'SHELXS-97 (Sheldrick, 1990)'
_diffrn_ambient_temperature 273(2)
_diffrn_measured_fraction_theta_full 0.998
_diffrn_measured_fraction_theta_max 0.998
_diffrn_measurement_device_type 'CCD area detector'
_diffrn_measurement_method 'phi and omega scans'
_diffrn_radiation_monochromator graphite
_diffrn_radiation_source 'fine-focus sealed tube'
_diffrn_radiation_type MoK\a
_diffrn_radiation_wavelength 0.71073
_diffrn_reflns_av_R_equivalents 0.0289
_diffrn_reflns_av_sigmaI/netI 0.0267
_diffrn_reflns_limit_h_max 11
_diffrn_reflns_limit_h_min -11
_diffrn_reflns_limit_k_max 31
_diffrn_reflns_limit_k_min -31
_diffrn_reflns_limit_l_max 15
_diffrn_reflns_limit_l_min -16
_diffrn_reflns_number 27997
_diffrn_reflns_theta_full 25.01
_diffrn_reflns_theta_max 25.01
_diffrn_reflns_theta_min 2.14
_diffrn_standards_decay_% 0
_diffrn_standards_interval_count 0
_diffrn_standards_interval_time 0
_diffrn_standards_number 0
_exptl_absorpt_coefficient_mu 0.759
_exptl_absorpt_correction_T_max 0.9212
_exptl_absorpt_correction_T_min 0.8569
_exptl_absorpt_correction_type multi-scan
_exptl_absorpt_process_details sadabs
_exptl_crystal_colour yellow
_exptl_crystal_density_diffrn 1.467
_exptl_crystal_density_meas ?
_exptl_crystal_density_method 'not measured'
_exptl_crystal_description block
_exptl_crystal_F_000 1596
_exptl_crystal_size_max 0.21
_exptl_crystal_size_mid 0.14
_exptl_crystal_size_min 0.11
_refine_diff_density_max 0.416
_refine_diff_density_min -0.322
_refine_diff_density_rms 0.045
_refine_ls_extinction_method none
_refine_ls_goodness_of_fit_ref 1.086
_refine_ls_hydrogen_treatment mixed
_refine_ls_matrix_type full
_refine_ls_number_parameters 500
_refine_ls_number_reflns 6173
_refine_ls_number_restraints 1
_refine_ls_restrained_S_all 1.086
_refine_ls_R_factor_all 0.0411
_refine_ls_R_factor_gt 0.0309
_refine_ls_shift/su_max 0.001
_refine_ls_shift/su_mean 0.000
_refine_ls_structure_factor_coef Fsqd
_refine_ls_weighting_details 'calc w=1/[\s^2^(Fo^2^)+(0.0410P)^2^+1.1740P] where P=(Fo^2^+2Fc^2^)/3'
_refine_ls_weighting_scheme calc
_refine_ls_wR_factor_gt 0.0805
_refine_ls_wR_factor_ref 0.0840
_reflns_number_gt 5067
_reflns_number_total 6173
_reflns_threshold_expression I>2sigma(I)
_cod_data_source_file b710209g.txt
_cod_data_source_block 6
_cod_depositor_comments
;
The following automatic conversions were performed:
'_symmetry_cell_setting' value 'Monoclinic' changed to 'monoclinic'
according to '/home/saulius/struct/CIF-dictionaries/cif_core.dic'
dictionary named 'cif_core.dic' version 2.4.1 from 2010-06-29.

Automatic conversion script
Id: cif_fix_enum 1527 2010-12-29 10:47:43Z saulius 

The following automatic conversions were performed:

'_exptl_crystal_density_meas' value 'none' was changed to '?' - the
value is perceived as not measured.

Automatic conversion script
Id: cif_fix_values 3008 2015-01-20 13:52:24Z robertas 
;
_cod_original_sg_symbol_H-M P2(1)/n
_cod_database_code 7201570

loop_
_symmetry_equiv_pos_as_xyz
'x, y, z'
'-x+1/2, y+1/2, -z+1/2'
'-x, -y, -z'
'x-1/2, -y-1/2, z-1/2'

loop_
_atom_site_label
_atom_site_type_symbol
_atom_site_fract_x
_atom_site_fract_y
_atom_site_fract_z
_atom_site_U_iso_or_equiv
_atom_site_adp_type
_atom_site_occupancy
_atom_site_symmetry_multiplicity
_atom_site_calc_flag
_atom_site_refinement_flags
_atom_site_disorder_assembly
_atom_site_disorder_group
Zn1 Zn 0.53235(2) 0.489481(9) 0.828072(17) 0.03002(9) Uani 1 1 d . . .
C1 C 0.4071(3) 0.53187(10) 0.62270(18) 0.0485(6) Uani 1 1 d . . .
H1A H 0.4469 0.5620 0.6427 0.058 Uiso 1 1 calc R . .
C2 C 0.3312(3) 0.53005(12) 0.5338(2) 0.0618(7) Uani 1 1 d . . .
H2A H 0.3183 0.5585 0.4952 0.074 Uiso 1 1 calc R . .
C3 C 0.2753(3) 0.48533(12) 0.5037(2) 0.0643(8) Uani 1 1 d . . .
H3A H 0.2239 0.4831 0.4440 0.077 Uiso 1 1 calc R . .
C4 C 0.2954(3) 0.44356(10) 0.56183(17) 0.0506(6) Uani 1 1 d . . .
H4A H 0.2596 0.4128 0.5416 0.061 Uiso 1 1 calc R . .
C5 C 0.3702(2) 0.44834(8) 0.65138(15) 0.0341(5) Uani 1 1 d . . .
C6 C 0.3917(2) 0.40599(8) 0.72144(15) 0.0323(5) Uani 1 1 d . . .
C7 C 0.3262(2) 0.36008(9) 0.70827(18) 0.0445(6) Uani 1 1 d . . .
H7A H 0.2674 0.3544 0.6531 0.053 Uiso 1 1 calc R . .
C8 C 0.3494(2) 0.32338(9) 0.7776(2) 0.0480(6) Uani 1 1 d . . .
H8A H 0.3049 0.2927 0.7704 0.058 Uiso 1 1 calc R . .
C9 C 0.4383(2) 0.33200(8) 0.85753(18) 0.0409(5) Uani 1 1 d . . .
H9A H 0.4564 0.3074 0.9047 0.049 Uiso 1 1 calc R . .
C10 C 0.4996(2) 0.37777(8) 0.86605(16) 0.0355(5) Uani 1 1 d . . .
H10A H 0.5605 0.3837 0.9201 0.043 Uiso 1 1 calc R . .
C11 C 0.8051(3) 0.44235(9) 0.74393(18) 0.0476(6) Uani 1 1 d . . .
H11A H 0.7554 0.4126 0.7409 0.057 Uiso 1 1 calc R . .
C12 C 0.9431(3) 0.44108(11) 0.7251(2) 0.0582(7) Uani 1 1 d . . .
H12A H 0.9859 0.4113 0.7090 0.070 Uiso 1 1 calc R . .
C13 C 1.0165(3) 0.48482(12) 0.7305(2) 0.0622(8) Uani 1 1 d . . .
H13A H 1.1106 0.4850 0.7195 0.075 Uiso 1 1 calc R . .
C14 C 0.9496(2) 0.52862(11) 0.75243(18) 0.0507(6) Uani 1 1 d . . .
H14A H 0.9977 0.5587 0.7555 0.061 Uiso 1 1 calc R . .
C15 C 0.8097(2) 0.52714(9) 0.76974(15) 0.0346(5) Uani 1 1 d . . .
C16 C 0.7295(2) 0.57213(8) 0.79691(15) 0.0342(5) Uani 1 1 d . . .
C17 C 0.7796(3) 0.62002(9) 0.7889(2) 0.0553(7) Uani 1 1 d . . .
H17A H 0.8649 0.6257 0.7622 0.066 Uiso 1 1 calc R . .
C18 C 0.7016(3) 0.65965(10) 0.8210(2) 0.0602(7) Uani 1 1 d . . .
H18A H 0.7347 0.6921 0.8167 0.072 Uiso 1 1 calc R . .
C19 C 0.5753(3) 0.65067(9) 0.85930(19) 0.0455(6) Uani 1 1 d . . .
H19A H 0.5222 0.6766 0.8829 0.055 Uiso 1 1 calc R . .
C20 C 0.5297(2) 0.60223(8) 0.86177(17) 0.0398(5) Uani 1 1 d . . .
H20A H 0.4429 0.5961 0.8858 0.048 Uiso 1 1 calc R . .
C21 C 0.29589(19) 0.51226(7) 0.96358(14) 0.0251(4) Uani 1 1 d . . .
C22 C 0.1424(2) 0.50547(7) 0.98198(14) 0.0262(4) Uani 1 1 d . . .
C23 C 0.08177(19) 0.45784(7) 0.97896(14) 0.0264(4) Uani 1 1 d . . .
C24 C 0.1589(2) 0.41378(8) 0.95849(16) 0.0349(5) Uani 1 1 d . . .
H24A H 0.2516 0.4167 0.9441 0.042 Uiso 1 1 calc R . .
C25 C 0.0622(2) 0.54786(7) 1.00151(14) 0.0263(4) Uani 1 1 d . . .
C26 C 0.1182(2) 0.59722(8) 0.99967(15) 0.0310(5) Uani 1 1 d . . .
H26A H 0.2106 0.6015 0.9855 0.037 Uiso 1 1 calc R . .
C27 C 0.0409(2) 0.63784(8) 1.01789(16) 0.0358(5) Uani 1 1 d . . .
H27A H 0.0799 0.6695 1.0157 0.043 Uiso 1 1 calc R . .
C28 C -0.1000(2) 0.63208(8) 1.04036(17) 0.0392(5) Uani 1 1 d . . .
H28A H -0.1525 0.6600 1.0544 0.047 Uiso 1 1 calc R . .
C29 C 1.1448(2) 0.27081(8) 0.50314(15) 0.0316(5) Uani 1 1 d . . .
C30 C 0.99366(19) 0.28670(7) 0.50174(14) 0.0272(4) Uani 1 1 d . . .
C31 C 0.92515(19) 0.28937(7) 0.59053(14) 0.0275(4) Uani 1 1 d . . .
C32 C 0.9949(2) 0.27953(8) 0.68383(15) 0.0344(5) Uani 1 1 d . . .
H32A H 1.0881 0.2709 0.6860 0.041 Uiso 1 1 calc R . .
C33 C 0.9283(2) 0.28254(9) 0.76922(16) 0.0403(5) Uani 1 1 d . . .
H33A H 0.9759 0.2761 0.8291 0.048 Uiso 1 1 calc R . .
C34 C 0.7862(2) 0.29551(8) 0.76756(17) 0.0414(6) Uani 1 1 d . . .
H34A H 0.7413 0.2979 0.8266 0.050 Uiso 1 1 calc R . .
C35 C 0.7154(2) 0.30445(8) 0.68097(16) 0.0377(5) Uani 1 1 d . . .
H35A H 0.6219 0.3125 0.6814 0.045 Uiso 1 1 calc R . .
C36 C 0.7810(2) 0.30172(7) 0.58872(15) 0.0301(5) Uani 1 1 d . . .
C37 C 0.7100(2) 0.31103(8) 0.49783(16) 0.0317(5) Uani 1 1 d . . .
C38 C 0.5529(2) 0.32216(8) 0.49477(16) 0.0354(5) Uani 1 1 d . . .
C39 C 0.7790(2) 0.30968(8) 0.40899(15) 0.0306(5) Uani 1 1 d . . .
C40 C 0.7109(2) 0.31953(9) 0.31501(17) 0.0402(5) Uani 1 1 d . . .
H40A H 0.6175 0.3279 0.3120 0.048 Uiso 1 1 calc R . .
C41 C 0.7791(2) 0.31694(9) 0.23039(17) 0.0431(6) Uani 1 1 d . . .
H41A H 0.7324 0.3237 0.1703 0.052 Uiso 1 1 calc R . .
C42 C 0.9209(2) 0.30402(9) 0.23259(16) 0.0411(5) Uani 1 1 d . . .
H42A H 0.9665 0.3018 0.1739 0.049 Uiso 1 1 calc R . .
C43 C 0.9905(2) 0.29490(8) 0.31994(15) 0.0344(5) Uani 1 1 d . . .
H43A H 1.0840 0.2867 0.3203 0.041 Uiso 1 1 calc R . .
C44 C 0.9236(2) 0.29752(7) 0.41133(15) 0.0289(4) Uani 1 1 d . . .
N1 N 0.47677(17) 0.41445(6) 0.80088(12) 0.0310(4) Uani 1 1 d . . .
N2 N 0.42583(18) 0.49195(7) 0.68117(13) 0.0349(4) Uani 1 1 d . . .
N3 N 0.60335(17) 0.56343(6) 0.83144(12) 0.0323(4) Uani 1 1 d . . .
N4 N 0.73839(18) 0.48433(7) 0.76652(13) 0.0349(4) Uani 1 1 d . . .
O1 O 0.33313(14) 0.50173(6) 0.87884(11) 0.0353(3) Uani 1 1 d . . .
O2 O 0.37366(13) 0.52972(5) 1.03178(10) 0.0331(3) Uani 1 1 d . . .
O3 O 1.23039(15) 0.30600(6) 0.49902(14) 0.0533(5) Uani 1 1 d . . .
O4 O 1.17131(16) 0.22593(6) 0.50735(12) 0.0474(4) Uani 1 1 d . . .
O5 O 0.51510(19) 0.36384(8) 0.4896(2) 0.0984(9) Uani 1 1 d . . .
O6 O 0.48064(16) 0.28385(7) 0.50032(15) 0.0577(5) Uani 1 1 d D . .
H6 H 0.3981(16) 0.2932(13) 0.495(3) 0.116(14) Uiso 1 1 d D . .

loop_
_atom_site_aniso_label
_atom_site_aniso_U_11
_atom_site_aniso_U_22
_atom_site_aniso_U_33
_atom_site_aniso_U_23
_atom_site_aniso_U_13
_atom_site_aniso_U_12
Zn1 0.02573(14) 0.03052(14) 0.03415(15) -0.00244(10) 0.00496(10) -0.00403(10)
C1 0.0541(16) 0.0469(15) 0.0446(15) 0.0077(12) 0.0033(12) -0.0022(12)
C2 0.0712(19) 0.0669(19) 0.0468(16) 0.0196(14) -0.0034(14) 0.0028(16)
C3 0.071(2) 0.081(2) 0.0391(15) 0.0065(14) -0.0118(14) 0.0033(16)
C4 0.0528(16) 0.0601(16) 0.0382(14) -0.0066(12) -0.0058(12) 0.0030(12)
C5 0.0302(11) 0.0438(13) 0.0285(11) -0.0057(9) 0.0039(9) 0.0037(9)
C6 0.0249(10) 0.0378(12) 0.0343(12) -0.0103(9) 0.0032(9) 0.0024(9)
C7 0.0374(13) 0.0415(14) 0.0535(15) -0.0125(11) -0.0104(11) -0.0020(10)
C8 0.0399(13) 0.0311(13) 0.0722(18) -0.0074(12) -0.0053(12) -0.0030(10)
C9 0.0365(13) 0.0328(12) 0.0535(14) 0.0001(10) 0.0018(11) 0.0027(10)
C10 0.0346(12) 0.0360(12) 0.0355(12) -0.0018(10) -0.0027(10) 0.0014(9)
C11 0.0483(15) 0.0466(14) 0.0487(15) -0.0043(11) 0.0105(12) 0.0061(12)
C12 0.0464(16) 0.0695(19) 0.0597(17) -0.0083(14) 0.0121(13) 0.0199(14)
C13 0.0304(13) 0.096(2) 0.0613(18) -0.0075(16) 0.0119(13) 0.0114(15)
C14 0.0314(13) 0.0719(18) 0.0494(15) -0.0052(13) 0.0083(11) -0.0068(12)
C15 0.0285(11) 0.0471(13) 0.0283(11) 0.0018(9) 0.0040(9) -0.0041(10)
C16 0.0299(11) 0.0390(12) 0.0337(12) 0.0044(9) 0.0032(9) -0.0064(9)
C17 0.0417(14) 0.0468(16) 0.0787(19) 0.0086(13) 0.0166(13) -0.0138(12)
C18 0.0564(17) 0.0331(14) 0.091(2) 0.0088(13) 0.0063(15) -0.0114(12)
C19 0.0453(14) 0.0331(13) 0.0580(15) 0.0027(11) -0.0001(12) 0.0018(10)
C20 0.0340(12) 0.0368(13) 0.0489(14) 0.0011(10) 0.0058(10) 0.0005(10)
C21 0.0202(10) 0.0257(10) 0.0294(11) 0.0014(8) 0.0018(8) -0.0008(8)
C22 0.0214(10) 0.0331(11) 0.0242(10) -0.0010(8) 0.0026(8) -0.0016(8)
C23 0.0229(10) 0.0308(11) 0.0255(10) -0.0010(8) 0.0016(8) -0.0009(8)
C24 0.0259(11) 0.0355(12) 0.0437(13) -0.0028(10) 0.0070(9) 0.0017(9)
C25 0.0238(10) 0.0329(11) 0.0224(10) -0.0012(8) 0.0018(8) -0.0021(8)
C26 0.0240(10) 0.0365(12) 0.0330(11) -0.0012(9) 0.0053(9) -0.0042(9)
C27 0.0374(12) 0.0300(12) 0.0403(13) -0.0002(9) 0.0048(10) -0.0042(10)
C28 0.0367(13) 0.0306(12) 0.0508(14) -0.0044(10) 0.0073(11) 0.0064(9)
C29 0.0225(10) 0.0452(14) 0.0270(11) -0.0069(9) 0.0012(8) 0.0009(9)
C30 0.0185(10) 0.0293(11) 0.0336(11) -0.0035(8) 0.0008(8) -0.0022(8)
C31 0.0222(10) 0.0292(11) 0.0313(11) -0.0035(8) 0.0028(8) -0.0017(8)
C32 0.0283(11) 0.0404(13) 0.0341(12) -0.0040(9) -0.0012(9) -0.0004(9)
C33 0.0433(14) 0.0461(14) 0.0313(12) -0.0029(10) -0.0006(10) -0.0018(11)
C34 0.0441(14) 0.0466(14) 0.0345(13) -0.0060(10) 0.0135(11) -0.0037(11)
C35 0.0280(11) 0.0435(13) 0.0427(13) -0.0046(10) 0.0121(10) -0.0001(9)
C36 0.0232(10) 0.0305(11) 0.0370(12) -0.0021(9) 0.0062(9) -0.0017(8)
C37 0.0186(10) 0.0330(11) 0.0437(13) 0.0005(9) 0.0028(9) -0.0011(8)
C38 0.0327(12) 0.0338(12) 0.0402(13) 0.0012(10) 0.0077(10) 0.0041(10)
C39 0.0216(10) 0.0329(11) 0.0372(12) 0.0006(9) -0.0002(9) -0.0019(8)
C40 0.0251(11) 0.0492(14) 0.0455(14) 0.0054(11) -0.0063(10) -0.0008(10)
C41 0.0398(13) 0.0512(15) 0.0374(13) 0.0099(11) -0.0076(11) -0.0062(11)
C42 0.0401(13) 0.0508(14) 0.0327(12) 0.0035(10) 0.0058(10) -0.0078(11)
C43 0.0246(11) 0.0430(13) 0.0359(12) 0.0012(9) 0.0055(9) -0.0028(9)
C44 0.0221(10) 0.0319(11) 0.0327(11) -0.0008(9) 0.0016(9) -0.0049(8)
N1 0.0280(9) 0.0318(9) 0.0331(10) -0.0039(8) 0.0001(7) -0.0004(7)
N2 0.0314(10) 0.0410(10) 0.0326(10) 0.0014(8) 0.0056(8) -0.0003(8)
N3 0.0266(9) 0.0332(10) 0.0375(10) 0.0025(8) 0.0056(8) -0.0029(7)
N4 0.0308(10) 0.0393(11) 0.0349(10) -0.0009(8) 0.0050(8) 0.0021(8)
O1 0.0219(7) 0.0511(10) 0.0334(8) -0.0058(7) 0.0058(6) -0.0042(6)
O2 0.0245(7) 0.0389(8) 0.0354(8) -0.0027(6) -0.0029(6) -0.0025(6)
O3 0.0192(8) 0.0584(11) 0.0824(13) -0.0131(9) 0.0033(8) -0.0046(7)
O4 0.0347(9) 0.0513(11) 0.0562(10) 0.0012(8) 0.0038(8) 0.0114(8)
O5 0.0342(11) 0.0573(14) 0.206(3) 0.0215(15) 0.0264(15) 0.0116(9)
O6 0.0203(9) 0.0589(12) 0.0941(15) -0.0108(10) 0.0039(9) 0.0017(8)

loop_
_atom_type_symbol
_atom_type_description
_atom_type_scat_dispersion_real
_atom_type_scat_dispersion_imag
_atom_type_scat_source
C C 0.0033 0.0016 'International Tables Vol C Tables 4.2.6.8 and 6.1.1.4'
H H 0.0000 0.0000 'International Tables Vol C Tables 4.2.6.8 and 6.1.1.4'
N N 0.0061 0.0033 'International Tables Vol C Tables 4.2.6.8 and 6.1.1.4'
O O 0.0106 0.0060 'International Tables Vol C Tables 4.2.6.8 and 6.1.1.4'
Zn Zn 0.2839 1.4301 'International Tables Vol C Tables 4.2.6.8 and 6.1.1.4'

loop_
_geom_angle_atom_site_label_1
_geom_angle_atom_site_label_2
_geom_angle_atom_site_label_3
_geom_angle
_geom_angle_site_symmetry_1
_geom_angle_site_symmetry_3
_geom_angle_publ_flag
N3 Zn1 O1 98.60(6) . . ?
N3 Zn1 N1 170.10(7) . . ?
O1 Zn1 N1 88.64(6) . . ?
N3 Zn1 O2 94.81(6) . 3_667 ?
O1 Zn1 O2 96.00(5) . 3_667 ?
N1 Zn1 O2 91.12(6) . 3_667 ?
N3 Zn1 N2 97.46(7) . . ?
O1 Zn1 N2 83.96(6) . . ?
N1 Zn1 N2 76.48(7) . . ?
O2 Zn1 N2 167.60(6) 3_667 . ?
N3 Zn1 N4 76.47(7) . . ?
O1 Zn1 N4 173.86(6) . . ?
N1 Zn1 N4 95.84(7) . . ?
O2 Zn1 N4 88.13(6) 3_667 . ?
N2 Zn1 N4 92.98(7) . . ?
N2 C1 C2 122.6(2) . . ?
C3 C2 C1 118.5(3) . . ?
C2 C3 C4 119.9(3) . . ?
C3 C4 C5 118.6(2) . . ?
N2 C5 C4 121.9(2) . . ?
N2 C5 C6 115.56(18) . . ?
C4 C5 C6 122.6(2) . . ?
N1 C6 C7 120.7(2) . . ?
N1 C6 C5 116.37(18) . . ?
C7 C6 C5 122.96(19) . . ?
C8 C7 C6 119.2(2) . . ?
C9 C8 C7 119.7(2) . . ?
C10 C9 C8 118.2(2) . . ?
N1 C10 C9 123.3(2) . . ?
N4 C11 C12 123.1(2) . . ?
C13 C12 C11 118.3(2) . . ?
C12 C13 C14 119.5(2) . . ?
C13 C14 C15 118.9(3) . . ?
N4 C15 C14 121.7(2) . . ?
N4 C15 C16 115.33(18) . . ?
C14 C15 C16 122.9(2) . . ?
N3 C16 C17 121.1(2) . . ?
N3 C16 C15 115.91(18) . . ?
C17 C16 C15 123.0(2) . . ?
C16 C17 C18 119.4(2) . . ?
C19 C18 C17 119.5(2) . . ?
C18 C19 C20 117.9(2) . . ?
N3 C20 C19 123.5(2) . . ?
O1 C21 O2 124.84(17) . . ?
O1 C21 C22 116.59(17) . . ?
O2 C21 C22 118.50(17) . . ?
C23 C22 C25 120.36(18) . . ?
C23 C22 C21 120.75(17) . . ?
C25 C22 C21 118.89(17) . . ?
C22 C23 C24 122.32(18) . . ?
C22 C23 C25 119.87(18) . 3_567 ?
C24 C23 C25 117.79(18) . 3_567 ?
C28 C24 C23 121.5(2) 3_567 . ?
C22 C25 C26 122.02(18) . . ?
C22 C25 C23 119.75(18) . 3_567 ?
C26 C25 C23 118.20(18) . 3_567 ?
C27 C26 C25 121.94(19) . . ?
C26 C27 C28 119.8(2) . . ?
C24 C28 C27 120.6(2) 3_567 . ?
O4 C29 O3 126.8(2) . . ?
O4 C29 C30 118.18(19) . . ?
O3 C29 C30 115.06(19) . . ?
C44 C30 C31 120.70(17) . . ?
C44 C30 C29 119.50(17) . . ?
C31 C30 C29 119.78(17) . . ?
C30 C31 C32 121.83(17) . . ?
C30 C31 C36 119.79(18) . . ?
C32 C31 C36 118.38(18) . . ?
C33 C32 C31 121.5(2) . . ?
C32 C33 C34 120.2(2) . . ?
C35 C34 C33 120.5(2) . . ?
C34 C35 C36 121.5(2) . . ?
C37 C36 C35 122.63(18) . . ?
C37 C36 C31 119.38(18) . . ?
C35 C36 C31 117.99(19) . . ?
C36 C37 C39 121.03(17) . . ?
C36 C37 C38 119.73(18) . . ?
C39 C37 C38 119.24(18) . . ?
O5 C38 O6 127.8(2) . . ?
O5 C38 C37 119.1(2) . . ?
O6 C38 C37 113.10(19) . . ?
C37 C39 C40 122.76(18) . . ?
C37 C39 C44 119.31(18) . . ?
C40 C39 C44 117.92(19) . . ?
C41 C40 C39 121.5(2) . . ?
C40 C41 C42 120.5(2) . . ?
C43 C42 C41 120.2(2) . . ?
C42 C43 C44 121.5(2) . . ?
C30 C44 C43 121.88(18) . . ?
C30 C44 C39 119.73(18) . . ?
C43 C44 C39 118.34(18) . . ?
C10 N1 C6 118.85(18) . . ?
C10 N1 Zn1 123.69(14) . . ?
C6 N1 Zn1 116.25(14) . . ?
C1 N2 C5 118.6(2) . . ?
C1 N2 Zn1 127.17(16) . . ?
C5 N2 Zn1 114.21(14) . . ?
C20 N3 C16 118.48(18) . . ?
C20 N3 Zn1 124.29(14) . . ?
C16 N3 Zn1 117.18(14) . . ?
C15 N4 C11 118.3(2) . . ?
C15 N4 Zn1 114.12(14) . . ?
C11 N4 Zn1 126.42(16) . . ?
C21 O1 Zn1 130.09(13) . . ?
C21 O2 Zn1 141.49(13) . 3_667 ?

loop_
_geom_bond_atom_site_label_1
_geom_bond_atom_site_label_2
_geom_bond_distance
_geom_bond_site_symmetry_2
_geom_bond_publ_flag
Zn1 N3 2.0976(17) . ?
Zn1 O1 2.1027(14) . ?
Zn1 N1 2.1097(17) . ?
Zn1 O2 2.1285(14) 3_667 ?
Zn1 N2 2.1977(18) . ?
Zn1 N4 2.2013(18) . ?
C1 N2 1.338(3) . ?
C1 C2 1.381(3) . ?
C2 C3 1.369(4) . ?
C3 C4 1.378(4) . ?
C4 C5 1.388(3) . ?
C5 N2 1.341(3) . ?
C5 C6 1.488(3) . ?
C6 N1 1.342(3) . ?
C6 C7 1.391(3) . ?
C7 C8 1.371(3) . ?
C8 C9 1.369(3) . ?
C9 C10 1.365(3) . ?
C10 N1 1.333(3) . ?
C11 N4 1.340(3) . ?
C11 C12 1.372(4) . ?
C12 C13 1.370(4) . ?
C13 C14 1.380(4) . ?
C14 C15 1.385(3) . ?
C15 N4 1.339(3) . ?
C15 C16 1.490(3) . ?
C16 N3 1.348(3) . ?
C16 C17 1.378(3) . ?
C17 C18 1.385(4) . ?
C18 C19 1.371(4) . ?
C19 C20 1.372(3) . ?
C20 N3 1.336(3) . ?
C21 O1 1.252(2) . ?
C21 O2 1.254(2) . ?
C21 C22 1.528(3) . ?
C22 C23 1.405(3) . ?
C22 C25 1.409(3) . ?
C23 C24 1.431(3) . ?
C23 C25 1.438(3) 3_567 ?
C24 C28 1.355(3) 3_567 ?
C25 C26 1.430(3) . ?
C25 C23 1.438(3) 3_567 ?
C26 C27 1.350(3) . ?
C27 C28 1.419(3) . ?
C28 C24 1.355(3) 3_567 ?
C29 O4 1.231(3) . ?
C29 O3 1.258(3) . ?
C29 C30 1.521(3) . ?
C30 C44 1.401(3) . ?
C30 C31 1.403(3) . ?
C31 C32 1.428(3) . ?
C31 C36 1.432(3) . ?
C32 C33 1.354(3) . ?
C33 C34 1.416(3) . ?
C34 C35 1.351(3) . ?
C35 C36 1.431(3) . ?
C36 C37 1.403(3) . ?
C37 C39 1.405(3) . ?
C37 C38 1.547(3) . ?
C38 O5 1.177(3) . ?
C38 O6 1.247(3) . ?
C39 C40 1.430(3) . ?
C39 C44 1.435(3) . ?
C40 C41 1.352(3) . ?
C41 C42 1.413(3) . ?
C42 C43 1.355(3) . ?
C43 C44 1.426(3) . ?
O2 Zn1 2.1285(14) 3_667 ?

loop_
_geom_torsion_atom_site_label_1
_geom_torsion_atom_site_label_2
_geom_torsion_atom_site_label_3
_geom_torsion_atom_site_label_4
_geom_torsion
_geom_torsion_site_symmetry_1
_geom_torsion_site_symmetry_2
_geom_torsion_site_symmetry_3
_geom_torsion_site_symmetry_4
_geom_torsion_publ_flag
N2 C1 C2 C3 -1.3(4) . . . . ?
C1 C2 C3 C4 0.1(5) . . . . ?
C2 C3 C4 C5 1.3(4) . . . . ?
C3 C4 C5 N2 -1.7(4) . . . . ?
C3 C4 C5 C6 177.1(2) . . . . ?
N2 C5 C6 N1 -7.2(3) . . . . ?
C4 C5 C6 N1 173.9(2) . . . . ?
N2 C5 C6 C7 171.4(2) . . . . ?
C4 C5 C6 C7 -7.4(3) . . . . ?
N1 C6 C7 C8 0.1(3) . . . . ?
C5 C6 C7 C8 -178.5(2) . . . . ?
C6 C7 C8 C9 -1.3(4) . . . . ?
C7 C8 C9 C10 1.1(4) . . . . ?
C8 C9 C10 N1 0.4(3) . . . . ?
N4 C11 C12 C13 0.6(4) . . . . ?
C11 C12 C13 C14 -1.4(4) . . . . ?
C12 C13 C14 C15 0.8(4) . . . . ?
C13 C14 C15 N4 0.6(4) . . . . ?
C13 C14 C15 C16 178.1(2) . . . . ?
N4 C15 C16 N3 11.1(3) . . . . ?
C14 C15 C16 N3 -166.6(2) . . . . ?
N4 C15 C16 C17 -169.6(2) . . . . ?
C14 C15 C16 C17 12.7(3) . . . . ?
N3 C16 C17 C18 2.9(4) . . . . ?
C15 C16 C17 C18 -176.3(2) . . . . ?
C16 C17 C18 C19 -0.7(4) . . . . ?
C17 C18 C19 C20 -1.6(4) . . . . ?
C18 C19 C20 N3 1.9(4) . . . . ?
O1 C21 C22 C23 65.2(2) . . . . ?
O2 C21 C22 C23 -117.7(2) . . . . ?
O1 C21 C22 C25 -114.4(2) . . . . ?
O2 C21 C22 C25 62.6(2) . . . . ?
C25 C22 C23 C24 179.40(18) . . . . ?
C21 C22 C23 C24 -0.2(3) . . . . ?
C25 C22 C23 C25 -1.7(3) . . . 3_567 ?
C21 C22 C23 C25 178.72(17) . . . 3_567 ?
C22 C23 C24 C28 177.4(2) . . . 3_567 ?
C25 C23 C24 C28 -1.6(3) 3_567 . . 3_567 ?
C23 C22 C25 C26 -176.38(17) . . . . ?
C21 C22 C25 C26 3.2(3) . . . . ?
C23 C22 C25 C23 1.7(3) . . . 3_567 ?
C21 C22 C25 C23 -178.71(17) . . . 3_567 ?
C22 C25 C26 C27 179.64(19) . . . . ?
C23 C25 C26 C27 1.6(3) 3_567 . . . ?
C25 C26 C27 C28 0.5(3) . . . . ?
C26 C27 C28 C24 -1.5(3) . . . 3_567 ?
O4 C29 C30 C44 -97.6(2) . . . . ?
O3 C29 C30 C44 81.9(2) . . . . ?
O4 C29 C30 C31 81.1(2) . . . . ?
O3 C29 C30 C31 -99.4(2) . . . . ?
C44 C30 C31 C32 -178.70(19) . . . . ?
C29 C30 C31 C32 2.6(3) . . . . ?
C44 C30 C31 C36 2.0(3) . . . . ?
C29 C30 C31 C36 -176.65(18) . . . . ?
C30 C31 C32 C33 179.5(2) . . . . ?
C36 C31 C32 C33 -1.2(3) . . . . ?
C31 C32 C33 C34 0.2(3) . . . . ?
C32 C33 C34 C35 0.8(3) . . . . ?
C33 C34 C35 C36 -0.7(3) . . . . ?
C34 C35 C36 C37 -179.7(2) . . . . ?
C34 C35 C36 C31 -0.3(3) . . . . ?
C30 C31 C36 C37 0.0(3) . . . . ?
C32 C31 C36 C37 -179.34(18) . . . . ?
C30 C31 C36 C35 -179.50(19) . . . . ?
C32 C31 C36 C35 1.2(3) . . . . ?
C35 C36 C37 C39 177.79(19) . . . . ?
C31 C36 C37 C39 -1.6(3) . . . . ?
C35 C36 C37 C38 -3.2(3) . . . . ?
C31 C36 C37 C38 177.38(18) . . . . ?
C36 C37 C38 O5 98.9(3) . . . . ?
C39 C37 C38 O5 -82.1(3) . . . . ?
C36 C37 C38 O6 -79.7(3) . . . . ?
C39 C37 C38 O6 99.3(2) . . . . ?
C36 C37 C39 C40 -179.2(2) . . . . ?
C38 C37 C39 C40 1.7(3) . . . . ?
C36 C37 C39 C44 1.3(3) . . . . ?
C38 C37 C39 C44 -177.69(18) . . . . ?
C37 C39 C40 C41 -178.6(2) . . . . ?
C44 C39 C40 C41 0.9(3) . . . . ?
C39 C40 C41 C42 0.3(4) . . . . ?
C40 C41 C42 C43 -1.1(4) . . . . ?
C41 C42 C43 C44 0.6(3) . . . . ?
C31 C30 C44 C43 -179.73(19) . . . . ?
C29 C30 C44 C43 -1.1(3) . . . . ?
C31 C30 C44 C39 -2.3(3) . . . . ?
C29 C30 C44 C39 176.36(18) . . . . ?
C42 C43 C44 C30 178.1(2) . . . . ?
C42 C43 C44 C39 0.6(3) . . . . ?
C37 C39 C44 C30 0.6(3) . . . . ?
C40 C39 C44 C30 -178.82(19) . . . . ?
C37 C39 C44 C43 178.14(19) . . . . ?
C40 C39 C44 C43 -1.3(3) . . . . ?
C9 C10 N1 C6 -1.6(3) . . . . ?
C9 C10 N1 Zn1 165.40(17) . . . . ?
C7 C6 N1 C10 1.3(3) . . . . ?
C5 C6 N1 C10 179.97(18) . . . . ?
C7 C6 N1 Zn1 -166.59(16) . . . . ?
C5 C6 N1 Zn1 12.1(2) . . . . ?
N3 Zn1 N1 C10 130.3(4) . . . . ?
O1 Zn1 N1 C10 -92.55(17) . . . . ?
O2 Zn1 N1 C10 3.42(17) 3_667 . . . ?
N2 Zn1 N1 C10 -176.66(18) . . . . ?
N4 Zn1 N1 C10 91.66(17) . . . . ?
N3 Zn1 N1 C6 -62.5(4) . . . . ?
O1 Zn1 N1 C6 74.71(14) . . . . ?
O2 Zn1 N1 C6 170.68(14) 3_667 . . . ?
N2 Zn1 N1 C6 -9.41(14) . . . . ?
N4 Zn1 N1 C6 -101.08(14) . . . . ?
C2 C1 N2 C5 1.0(4) . . . . ?
C2 C1 N2 Zn1 -176.02(19) . . . . ?
C4 C5 N2 C1 0.5(3) . . . . ?
C6 C5 N2 C1 -178.29(19) . . . . ?
C4 C5 N2 Zn1 177.93(17) . . . . ?
C6 C5 N2 Zn1 -0.9(2) . . . . ?
N3 Zn1 N2 C1 -5.5(2) . . . . ?
O1 Zn1 N2 C1 92.4(2) . . . . ?
N1 Zn1 N2 C1 -177.6(2) . . . . ?
O2 Zn1 N2 C1 -177.2(2) 3_667 . . . ?
N4 Zn1 N2 C1 -82.3(2) . . . . ?
N3 Zn1 N2 C5 177.33(15) . . . . ?
O1 Zn1 N2 C5 -84.75(15) . . . . ?
N1 Zn1 N2 C5 5.30(14) . . . . ?
O2 Zn1 N2 C5 5.7(4) 3_667 . . . ?
N4 Zn1 N2 C5 100.59(15) . . . . ?
C19 C20 N3 C16 0.3(3) . . . . ?
C19 C20 N3 Zn1 -176.94(18) . . . . ?
C17 C16 N3 C20 -2.7(3) . . . . ?
C15 C16 N3 C20 176.58(18) . . . . ?
C17 C16 N3 Zn1 174.70(18) . . . . ?
C15 C16 N3 Zn1 -6.0(2) . . . . ?
O1 Zn1 N3 C20 1.42(18) . . . . ?
N1 Zn1 N3 C20 138.0(3) . . . . ?
O2 Zn1 N3 C20 -95.40(17) 3_667 . . . ?
N2 Zn1 N3 C20 86.40(17) . . . . ?
N4 Zn1 N3 C20 177.69(18) . . . . ?
O1 Zn1 N3 C16 -175.86(15) . . . . ?
N1 Zn1 N3 C16 -39.3(4) . . . . ?
O2 Zn1 N3 C16 87.32(15) 3_667 . . . ?
N2 Zn1 N3 C16 -90.88(15) . . . . ?
N4 Zn1 N3 C16 0.41(15) . . . . ?
C14 C15 N4 C11 -1.3(3) . . . . ?
C16 C15 N4 C11 -179.06(19) . . . . ?
C14 C15 N4 Zn1 167.22(17) . . . . ?
C16 C15 N4 Zn1 -10.5(2) . . . . ?
C12 C11 N4 C15 0.8(4) . . . . ?
C12 C11 N4 Zn1 -166.25(19) . . . . ?
N3 Zn1 N4 C15 5.76(14) . . . . ?
O1 Zn1 N4 C15 42.8(6) . . . . ?
N1 Zn1 N4 C15 179.43(14) . . . . ?
O2 Zn1 N4 C15 -89.64(15) 3_667 . . . ?
N2 Zn1 N4 C15 102.73(15) . . . . ?
N3 Zn1 N4 C11 173.2(2) . . . . ?
O1 Zn1 N4 C11 -149.7(5) . . . . ?
N1 Zn1 N4 C11 -13.09(19) . . . . ?
O2 Zn1 N4 C11 77.84(19) 3_667 . . . ?
N2 Zn1 N4 C11 -89.79(19) . . . . ?
O2 C21 O1 Zn1 18.7(3) . . . . ?
C22 C21 O1 Zn1 -164.53(13) . . . . ?
N3 Zn1 O1 C21 -73.02(17) . . . . ?
N1 Zn1 O1 C21 113.77(17) . . . . ?
O2 Zn1 O1 C21 22.78(17) 3_667 . . . ?
N2 Zn1 O1 C21 -169.69(18) . . . . ?
N4 Zn1 O1 C21 -109.3(6) . . . . ?
O1 C21 O2 Zn1 -111.5(2) . . . 3_667 ?
C22 C21 O2 Zn1 71.7(3) . . . 3_667 ?
